data_1558620
loop_
_publ_author_name
'Mayorova, Oksana A.'
'Grinev, Vyacheslav S.'
'Yegorova, Alevtina Yu.'

_publ_section_title
;
 (<i>Z</i>)-5-(4-Bromophenyl)-3-{[(3,5-dichlorophenyl)amino]methylidene}furan-2(3<i>H</i>)-one
;
_journal_coeditor_code VM4045
_journal_issue 7
_journal_name_full IUCrData
_journal_page_first x200937
_journal_paper_doi 10.1107/S2414314620009372
_journal_volume 5
_journal_year 2020
_chemical_formula_iupac 'C17 H10 Br Cl2 N O2'
_chemical_formula_moiety 'C17 H10 Br Cl2 N O2'
_chemical_formula_sum 'C17 H10 Br Cl2 N O2'
_chemical_formula_weight 411.07
_chemical_name_systematic (<i>Z</i>)-5-(4-Bromophenyl)-3-{[(3,5-dichlorophenyl)amino]methylidene}furan-2(3<i>H</i>)-one
_space_group_crystal_system monoclinic
_space_group_IT_number 15
_space_group_name_Hall '-C 2yc'
_space_group_name_H-M_alt 'C 1 2/c 1'
_atom_sites_solution_hydrogens mixed
_atom_sites_solution_primary dual
_audit_creation_method
;
Olex2 1.2
(compiled 2017.01.04 svn.r3372 for OlexSys, GUI svn.r5292)
;
_cell_angle_alpha 90
_cell_angle_beta 125.214(6)
_cell_angle_gamma 90
_cell_formula_units_Z 16
_cell_length_a 55.051(17)
_cell_length_b 3.8355(11)
_cell_length_c 35.979(12)
_cell_measurement_reflns_used 1746
_cell_measurement_temperature 120
_cell_measurement_theta_max 30.711
_cell_measurement_theta_min 2.772
_cell_volume 6207(3)
_computing_cell_refinement
;
SAINT (Bruker, 2013)
;
_computing_data_collection
;
APEX2 (Bruker, 2013)
;
_computing_data_reduction
;
SAINT (Bruker, 2013)
;
_computing_molecular_graphics
;
<i>OLEX2</i> (Dolomanov <i>et al.</i>,  2009)
;
_computing_publication_material
;
<i>OLEX2</i> (Dolomanov <i>et al.</i>,  2009)
;
_computing_structure_refinement
;
ShelXL (Sheldrick, 2015a)
;
_computing_structure_solution
;
ShelXT (Sheldrick, 2015b)
;
_diffrn_ambient_temperature 120
_diffrn_measured_fraction_theta_full 1.000
_diffrn_measured_fraction_theta_max 1.000
_diffrn_measurement_device_type 'Bruker APEXII CCD'
_diffrn_measurement_method '\f and \w scans'
_diffrn_radiation_type MoK\a
_diffrn_radiation_wavelength 0.71073
_diffrn_reflns_av_R_equivalents 0.1358
_diffrn_reflns_av_unetI/netI 0.1570
_diffrn_reflns_limit_h_max 65
_diffrn_reflns_limit_h_min -66
_diffrn_reflns_limit_k_max 4
_diffrn_reflns_limit_k_min -4
_diffrn_reflns_limit_l_max 44
_diffrn_reflns_limit_l_min -41
_diffrn_reflns_number 17633
_diffrn_reflns_theta_full 25.242
_diffrn_reflns_theta_max 26.020
_diffrn_reflns_theta_min 0.905
_diffrn_standards_number 0
_exptl_absorpt_coefficient_mu 3.001
_exptl_absorpt_correction_T_max 0.3368
_exptl_absorpt_correction_T_min 0.1695
_exptl_absorpt_correction_type multi-scan
_exptl_absorpt_process_details
;
(SADABS; Bruker, 2014)
;
_exptl_crystal_colour 'metallic orangish yellow'
_exptl_crystal_density_diffrn 1.760
_exptl_crystal_description needle
_exptl_crystal_F_000 3264
_exptl_crystal_size_max 0.6
_exptl_crystal_size_mid 0.1
_exptl_crystal_size_min 0.1
_refine_diff_density_max 1.174
_refine_diff_density_min -1.296
_refine_ls_extinction_coef 0.00133(13)
_refine_ls_extinction_expression Fc^*^=kFc[1+0.001xFc^2^\l^3^/sin(2\q)]^-1/4^
_refine_ls_extinction_method
;
SHELXL2016/6 (Sheldrick 2016)
;
_refine_ls_goodness_of_fit_ref 1.057
_refine_ls_hydrogen_treatment mixed
_refine_ls_matrix_type full
_refine_ls_number_parameters 359
_refine_ls_number_reflns 6123
_refine_ls_number_restraints 0
_refine_ls_restrained_S_all 1.057
_refine_ls_R_factor_all 0.1574
_refine_ls_R_factor_gt 0.0919
_refine_ls_shift/su_max 0.001
_refine_ls_shift/su_mean 0.000
_refine_ls_structure_factor_coef Fsqd
_refine_ls_weighting_details 'w=1/[\s^2^(Fo^2^)+(0.0747P)^2^+74.2699P] where P=(Fo^2^+2Fc^2^)/3'
_refine_ls_weighting_scheme calc
_refine_ls_wR_factor_gt 0.1931
_refine_ls_wR_factor_ref 0.2200
_reflns_number_gt 3647
_reflns_number_total 6123
_reflns_threshold_expression 'I > 2\s(I)'
_cod_data_source_file vm4045sup1.cif
_cod_data_source_block I
_cod_database_code 1558620
_shelx_space_group_comment
;
The symmetry employed for this shelxl refinement is uniquely defined
by the following loop, which should always be used as a source of
symmetry information in preference to the above space-group names.
They are only intended as comments.
;

loop_
_space_group_symop_operation_xyz
'x, y, z'
'-x, y, -z+1/2'
'x+1/2, y+1/2, z'
'-x+1/2, y+1/2, -z+1/2'
'-x, -y, -z'
'x, -y, z-1/2'
'-x+1/2, -y+1/2, -z'
'x+1/2, -y+1/2, z-1/2'

loop_
_atom_site_type_symbol
_atom_site_label
_atom_site_fract_x
_atom_site_fract_y
_atom_site_fract_z
_atom_site_U_iso_or_equiv
_atom_site_adp_type
_atom_site_calc_flag
_atom_site_occupancy
_atom_site_disorder_assembly
_atom_site_disorder_group
Br Br23 0.48087(2) 1.1512(3) 0.68139(4) 0.0309(3) Uani d 1 . .
Cl Cl1 0.14526(6) -0.0626(7) 0.33686(10) 0.0340(7) Uani d 1 . .
Cl Cl15 0.20333(6) 0.2610(8) 0.26102(10) 0.0399(7) Uani d 1 . .
O O1 0.32912(15) 0.9028(18) 0.5536(2) 0.0275(17) Uani d 1 . .
O O3 0.27944(15) 0.865(2) 0.5197(2) 0.0338(18) Uani d 1 . .
N N8 0.2499(2) 0.467(2) 0.4316(3) 0.029(2) Uani d 1 . .
H H8 0.247(2) 0.48(3) 0.453(4) 0.035 Uiso d 1 . .
C C2 0.3001(2) 0.796(3) 0.5180(3) 0.029(3) Uani d 1 . .
C C4 0.3023(2) 0.614(3) 0.4849(3) 0.026(2) Uani d 1 . .
C C5 0.3334(2) 0.613(2) 0.5017(3) 0.022(2) Uani d 1 . .
H H5 0.341698 0.512110 0.487258 0.027 Uiso calc 1 . .
C C6 0.3483(2) 0.784(2) 0.5422(3) 0.0199(15) Uani d 1 . .
C C7 0.2781(2) 0.477(2) 0.4441(3) 0.0236(16) Uani d 1 . .
H H7 0.281853 0.381941 0.423527 0.028 Uiso calc 1 . .
C C9 0.2261(2) 0.345(2) 0.3887(3) 0.027(2) Uani d 1 . .
C C10 0.2008(2) 0.216(2) 0.3845(3) 0.0223(11) Uani d 1 . .
H H10 0.200137 0.208946 0.410275 0.027 Uiso calc 1 . .
C C11 0.1767(2) 0.097(3) 0.3425(4) 0.030(3) Uani d 1 . .
C C13 0.1772(2) 0.103(2) 0.3038(4) 0.027(2) Uani d 1 . .
H H13 0.160948 0.017098 0.275366 0.033 Uiso calc 1 . .
C C14 0.2023(2) 0.237(3) 0.3086(3) 0.023(2) Uani d 1 . .
C C16 0.2270(2) 0.363(2) 0.3509(3) 0.0223(11) Uani d 1 . .
H H16 0.243784 0.458461 0.353446 0.027 Uiso calc 1 . .
C C17 0.3802(2) 0.867(2) 0.5759(3) 0.0177(14) Uani d 1 . .
C C18 0.3893(2) 1.041(2) 0.6163(3) 0.0216(11) Uani d 1 . .
H H18 0.375138 1.102737 0.622215 0.026 Uiso calc 1 . .
C C19 0.4198(2) 1.123(3) 0.6482(3) 0.026(2) Uani d 1 . .
H H19 0.426177 1.240856 0.675631 0.031 Uiso calc 1 . .
C C20 0.4401(2) 1.031(3) 0.6389(4) 0.0270(17) Uani d 1 . .
C C21 0.4313(2) 0.856(2) 0.5991(3) 0.022(2) Uani d 1 . .
H H21 0.445521 0.793918 0.593232 0.026 Uiso calc 1 . .
C C22 0.4007(2) 0.771(2) 0.5672(3) 0.0216(11) Uani d 1 . .
H H22 0.394359 0.647951 0.540107 0.026 Uiso calc 1 . .
Br Br1A 0.28136(2) -0.0323(3) 0.32665(4) 0.0321(3) Uani d 1 . .
Cl Cl2A 0.62033(6) 1.0959(7) 0.68860(9) 0.0291(6) Uani d 1 . .
Cl Cl3A 0.55514(6) 0.6764(7) 0.74909(9) 0.0316(6) Uani d 1 . .
O O1A 0.42611(14) 0.5740(16) 0.4455(2) 0.0212(15) Uani d 1 . .
O O3A 0.47142(15) 0.8240(17) 0.4752(2) 0.0252(16) Uani d 1 . .
N N8A 0.51085(17) 0.717(2) 0.5780(3) 0.0213(19) Uani d 1 . .
H H8A 0.511802 0.804501 0.556191 0.026 Uiso calc 1 . .
C C2A 0.4552(2) 0.657(2) 0.4813(3) 0.020(2) Uani d 1 . .
C C4A 0.4599(2) 0.516(2) 0.5227(3) 0.020(2) Uani d 1 . .
C C5A 0.4325(2) 0.348(2) 0.5088(3) 0.019(2) Uani d 1 . .
H H5A 0.428873 0.227865 0.528260 0.023 Uiso calc 1 . .
C C6A 0.4130(2) 0.391(2) 0.4639(3) 0.0199(15) Uani d 1 . .
C C7A 0.4858(2) 0.543(2) 0.5660(3) 0.0236(16) Uani d 1 . .
H H7A 0.486133 0.428201 0.589717 0.028 Uiso calc 1 . .
C C9A 0.5354(2) 0.766(3) 0.6235(3) 0.021(2) Uani d 1 . .
C C10A 0.5626(2) 0.887(2) 0.6326(3) 0.0223(11) Uani d 1 . .
H H10A 0.564462 0.929666 0.608312 0.027 Uiso calc 1 . .
C C11A 0.5865(2) 0.944(3) 0.6769(3) 0.023(2) Uani d 1 . .
C C13A 0.5849(2) 0.882(3) 0.7136(3) 0.026(2) Uani d 1 . .
H H13A 0.601535 0.923528 0.743953 0.031 Uiso calc 1 . .
C C14A 0.5582(2) 0.758(2) 0.7044(3) 0.023(2) Uani d 1 . .
C C16A 0.5334(2) 0.706(2) 0.6597(3) 0.0223(11) Uani d 1 . .
H H16A 0.515162 0.630053 0.654176 0.027 Uiso calc 1 . .
C C17A 0.3814(2) 0.289(2) 0.4306(3) 0.0177(14) Uani d 1 . .
C C18A 0.3672(2) 0.348(2) 0.3842(3) 0.0216(11) Uani d 1 . .
H H18A 0.377945 0.448435 0.373662 0.026 Uiso calc 1 . .
C C19A 0.3374(2) 0.260(2) 0.3532(3) 0.022(2) Uani d 1 . .
H H19A 0.327384 0.310506 0.321743 0.026 Uiso calc 1 . .
C C20A 0.3224(2) 0.097(3) 0.3692(4) 0.0270(17) Uani d 1 . .
C C21A 0.3361(2) 0.038(2) 0.4148(4) 0.027(2) Uani d 1 . .
H H21A 0.325416 -0.068515 0.425210 0.032 Uiso calc 1 . .
C C22A 0.3657(2) 0.134(2) 0.4456(3) 0.0216(11) Uani d 1 . .
H H22A 0.375192 0.094617 0.477202 0.026 Uiso calc 1 . .

loop_
_atom_site_aniso_label
_atom_site_aniso_U_11
_atom_site_aniso_U_22
_atom_site_aniso_U_33
_atom_site_aniso_U_12
_atom_site_aniso_U_13
_atom_site_aniso_U_23
Br23 0.0239(6) 0.0206(6) 0.0413(7) -0.0040(4) 0.0149(5) -0.0004(5)
Cl1 0.0339(15) 0.0288(15) 0.0475(17) -0.0050(12) 0.0282(14) -0.0047(12)
Cl15 0.0389(16) 0.0507(19) 0.0385(17) 0.0045(14) 0.0273(14) 0.0024(14)
O1 0.025(4) 0.036(4) 0.030(4) -0.010(3) 0.021(3) -0.007(3)
O3 0.020(4) 0.047(5) 0.040(5) -0.004(3) 0.021(4) -0.005(4)
N8 0.030(5) 0.031(5) 0.027(5) -0.004(4) 0.017(4) 0.005(4)
C2 0.018(5) 0.041(7) 0.020(5) -0.014(5) 0.007(4) 0.007(5)
C4 0.029(6) 0.026(6) 0.022(5) -0.007(5) 0.014(5) 0.006(4)
C5 0.037(6) 0.013(5) 0.026(6) -0.004(4) 0.022(5) 0.001(4)
C6 0.023(4) 0.011(3) 0.033(4) -0.004(3) 0.021(3) -0.003(3)
C7 0.032(4) 0.009(4) 0.032(4) -0.004(3) 0.020(3) -0.004(3)
C9 0.033(6) 0.008(5) 0.028(6) 0.005(4) 0.010(5) 0.003(4)
C10 0.026(3) 0.013(3) 0.032(3) 0.002(2) 0.020(2) 0.001(2)
C11 0.035(6) 0.022(6) 0.037(6) 0.007(5) 0.022(5) -0.004(5)
C13 0.029(6) 0.017(5) 0.038(6) 0.010(4) 0.020(5) 0.005(5)
C14 0.022(5) 0.019(5) 0.027(6) 0.007(4) 0.014(5) 0.005(4)
C16 0.026(3) 0.013(3) 0.032(3) 0.002(2) 0.020(2) 0.001(2)
C17 0.023(3) 0.012(3) 0.028(4) -0.001(3) 0.021(3) -0.001(3)
C18 0.027(3) 0.017(3) 0.030(3) -0.001(2) 0.022(2) 0.000(2)
C19 0.023(5) 0.028(6) 0.030(6) -0.012(4) 0.018(5) -0.008(5)
C20 0.027(4) 0.018(4) 0.037(4) -0.003(3) 0.019(3) 0.004(3)
C21 0.021(5) 0.017(5) 0.030(6) -0.004(4) 0.017(5) -0.006(4)
C22 0.027(3) 0.017(3) 0.030(3) -0.001(2) 0.022(2) 0.000(2)
Br1A 0.0217(5) 0.0293(7) 0.0428(7) -0.0055(5) 0.0171(5) -0.0041(5)
Cl2A 0.0262(13) 0.0328(15) 0.0328(14) -0.0045(11) 0.0196(12) -0.0021(12)
Cl3A 0.0424(16) 0.0316(15) 0.0262(14) -0.0033(12) 0.0228(13) 0.0014(11)
O1A 0.020(3) 0.019(4) 0.024(4) -0.004(3) 0.013(3) -0.001(3)
O3A 0.025(4) 0.024(4) 0.036(4) -0.011(3) 0.023(3) -0.004(3)
N8A 0.028(5) 0.020(5) 0.021(4) -0.001(4) 0.017(4) 0.000(3)
C2A 0.019(5) 0.015(5) 0.030(6) -0.003(4) 0.015(4) -0.009(4)
C4A 0.034(6) 0.008(5) 0.031(6) 0.001(4) 0.025(5) 0.002(4)
C5A 0.027(5) 0.020(5) 0.016(5) -0.003(4) 0.016(4) 0.000(4)
C6A 0.023(4) 0.011(3) 0.033(4) -0.004(3) 0.021(3) -0.003(3)
C7A 0.032(4) 0.009(4) 0.032(4) -0.004(3) 0.020(3) -0.004(3)
C9A 0.018(5) 0.022(6) 0.025(5) -0.003(4) 0.013(4) 0.002(4)
C10A 0.026(3) 0.013(3) 0.032(3) 0.002(2) 0.020(2) 0.001(2)
C11A 0.022(5) 0.021(6) 0.029(6) 0.002(4) 0.016(5) -0.002(4)
C13A 0.033(6) 0.023(6) 0.026(6) 0.009(5) 0.019(5) 0.006(4)
C14A 0.034(6) 0.008(5) 0.031(6) 0.002(4) 0.021(5) 0.006(4)
C16A 0.026(3) 0.013(3) 0.032(3) 0.002(2) 0.020(2) 0.001(2)
C17A 0.023(3) 0.012(3) 0.028(4) -0.001(3) 0.021(3) -0.001(3)
C18A 0.027(3) 0.017(3) 0.030(3) -0.001(2) 0.022(2) 0.000(2)
C19A 0.019(5) 0.020(5) 0.024(5) -0.002(4) 0.011(4) 0.002(4)
C20A 0.027(4) 0.018(4) 0.037(4) -0.003(3) 0.019(3) 0.004(3)
C21A 0.032(6) 0.014(5) 0.046(7) 0.002(4) 0.029(6) 0.006(5)
C22A 0.027(3) 0.017(3) 0.030(3) -0.001(2) 0.022(2) 0.000(2)

loop_
_atom_type_symbol
_atom_type_description
_atom_type_scat_dispersion_real
_atom_type_scat_dispersion_imag
_atom_type_scat_source
C C 0.0033 0.0016 'International Tables Vol C Tables 4.2.6.8 and 6.1.1.4'
H H 0.0000 0.0000 'International Tables Vol C Tables 4.2.6.8 and 6.1.1.4'
Br Br -0.2901 2.4595 'International Tables Vol C Tables 4.2.6.8 and 6.1.1.4'
Cl Cl 0.1484 0.1585 'International Tables Vol C Tables 4.2.6.8 and 6.1.1.4'
N N 0.0061 0.0033 'International Tables Vol C Tables 4.2.6.8 and 6.1.1.4'
O O 0.0106 0.0060 'International Tables Vol C Tables 4.2.6.8 and 6.1.1.4'

loop_
_geom_angle_atom_site_label_1
_geom_angle_atom_site_label_2
_geom_angle_atom_site_label_3
_geom_angle_site_symmetry_1
_geom_angle_site_symmetry_3
_geom_angle
_geom_angle_publ_flag
C6 O1 C2 . . 106.7(8) ?
C7 N8 H8 . . 118(8) ?
C7 N8 C9 . . 122.8(9) ?
C9 N8 H8 . . 117(8) ?
O1 C2 C4 . . 107.4(9) ?
O3 C2 O1 . . 119.9(10) ?
O3 C2 C4 . . 132.6(9) ?
C2 C4 C5 . . 107.3(9) ?
C7 C4 C2 . . 124.4(10) ?
C7 C4 C5 . . 128.3(10) ?
C4 C5 H5 . . 126.8 ?
C6 C5 C4 . . 106.4(9) ?
C6 C5 H5 . . 126.8 ?
O1 C6 C17 . . 115.2(8) ?
C5 C6 O1 . . 112.2(8) ?
C5 C6 C17 . . 132.5(9) ?
N8 C7 C4 . . 125.5(10) ?
N8 C7 H7 . . 117.2 ?
C4 C7 H7 . . 117.2 ?
C10 C9 N8 . . 118.4(9) ?
C16 C9 N8 . . 121.2(10) ?
C16 C9 C10 . . 120.3(9) ?
C9 C10 H10 . . 120.0 ?
C11 C10 C9 . . 120.0(10) ?
C11 C10 H10 . . 120.0 ?
C10 C11 Cl1 . . 120.5(8) ?
C10 C11 C13 . . 121.0(10) ?
C13 C11 Cl1 . . 118.6(8) ?
C11 C13 H13 . . 121.0 ?
C14 C13 C11 . . 118.1(10) ?
C14 C13 H13 . . 121.0 ?
C13 C14 Cl15 . . 119.3(8) ?
C13 C14 C16 . . 121.7(10) ?
C16 C14 Cl15 . . 119.0(8) ?
C9 C16 C14 . . 118.9(9) ?
C9 C16 H16 . . 120.6 ?
C14 C16 H16 . . 120.6 ?
C18 C17 C6 . . 119.6(8) ?
C22 C17 C6 . . 119.6(8) ?
C22 C17 C18 . . 120.8(9) ?
C17 C18 H18 . . 120.2 ?
C17 C18 C19 . . 119.5(9) ?
C19 C18 H18 . . 120.2 ?
C18 C19 H19 . . 120.3 ?
C20 C19 C18 . . 119.3(9) ?
C20 C19 H19 . . 120.3 ?
C19 C20 Br23 . . 119.0(8) ?
C19 C20 C21 . . 121.5(9) ?
C21 C20 Br23 . . 119.4(8) ?
C20 C21 H21 . . 120.5 ?
C20 C21 C22 . . 119.0(9) ?
C22 C21 H21 . . 120.5 ?
C17 C22 C21 . . 119.8(9) ?
C17 C22 H22 . . 120.1 ?
C21 C22 H22 . . 120.1 ?
C2A O1A C6A . . 107.7(7) ?
C7A N8A H8A . . 118.4 ?
C7A N8A C9A . . 123.3(8) ?
C9A N8A H8A . . 118.4 ?
O1A C2A C4A . . 107.1(8) ?
O3A C2A O1A . . 121.4(9) ?
O3A C2A C4A . . 131.5(9) ?
C5A C4A C2A . . 106.1(8) ?
C7A C4A C2A . . 125.8(9) ?
C7A C4A C5A . . 128.1(9) ?
C4A C5A H5A . . 125.8 ?
C6A C5A C4A . . 108.3(8) ?
C6A C5A H5A . . 125.8 ?
O1A C6A C17A . . 115.4(8) ?
C5A C6A O1A . . 110.8(8) ?
C5A C6A C17A . . 133.8(9) ?
N8A C7A C4A . . 126.2(9) ?
N8A C7A H7A . . 116.9 ?
C4A C7A H7A . . 116.9 ?
N8A C9A C10A . . 119.3(8) ?
C16A C9A N8A . . 121.8(9) ?
C16A C9A C10A . . 118.9(9) ?
C9A C10A H10A . . 120.2 ?
C11A C10A C9A . . 119.7(9) ?
C11A C10A H10A . . 120.2 ?
C10A C11A Cl2A . . 120.0(8) ?
C10A C11A C13A . . 122.1(10) ?
C13A C11A Cl2A . . 117.9(8) ?
C11A C13A H13A . . 121.0 ?
C14A C13A C11A . . 117.9(10) ?
C14A C13A H13A . . 121.0 ?
C13A C14A Cl3A . . 119.7(8) ?
C13A C14A C16A . . 121.3(9) ?
C16A C14A Cl3A . . 119.0(8) ?
C9A C16A C14A . . 120.1(9) ?
C9A C16A H16A . . 119.9 ?
C14A C16A H16A . . 119.9 ?
C18A C17A C6A . . 120.7(8) ?
C22A C17A C6A . . 119.9(9) ?
C22A C17A C18A . . 119.3(9) ?
C17A C18A H18A . . 119.7 ?
C17A C18A C19A . . 120.5(9) ?
C19A C18A H18A . . 119.7 ?
C18A C19A H19A . . 120.6 ?
C20A C19A C18A . . 118.7(9) ?
C20A C19A H19A . . 120.6 ?
C19A C20A Br1A . . 119.3(8) ?
C21A C20A Br1A . . 119.2(8) ?
C21A C20A C19A . . 121.5(10) ?
C20A C21A H21A . . 120.4 ?
C20A C21A C22A . . 119.3(9) ?
C22A C21A H21A . . 120.4 ?
C17A C22A C21A . . 120.6(9) ?
C17A C22A H22A . . 119.7 ?
C21A C22A H22A . . 119.7 ?

loop_
_geom_bond_atom_site_label_1
_geom_bond_atom_site_label_2
_geom_bond_site_symmetry_2
_geom_bond_distance
_geom_bond_publ_flag
Br23 C20 . 1.907(10) ?
Cl1 C11 . 1.732(11) ?
Cl15 C14 . 1.746(10) ?
O1 C2 . 1.412(11) ?
O1 C6 . 1.409(11) ?
O3 C2 . 1.204(12) ?
N8 H8 . 0.86(10) ?
N8 C7 . 1.342(13) ?
N8 C9 . 1.411(13) ?
C2 C4 . 1.445(15) ?
C4 C5 . 1.448(14) ?
C4 C7 . 1.397(14) ?
C5 H5 . 0.9500 ?
C5 C6 . 1.360(13) ?
C6 C17 . 1.486(13) ?
C7 H7 . 0.9500 ?
C9 C10 . 1.400(14) ?
C9 C16 . 1.389(14) ?
C10 H10 . 0.9500 ?
C10 C11 . 1.393(14) ?
C11 C13 . 1.410(15) ?
C13 H13 . 0.9500 ?
C13 C14 . 1.390(14) ?
C14 C16 . 1.418(14) ?
C16 H16 . 0.9500 ?
C17 C18 . 1.403(13) ?
C17 C22 . 1.380(12) ?
C18 H18 . 0.9500 ?
C18 C19 . 1.417(13) ?
C19 H19 . 0.9500 ?
C19 C20 . 1.385(14) ?
C20 C21 . 1.391(14) ?
C21 H21 . 0.9500 ?
C21 C22 . 1.427(13) ?
C22 H22 . 0.9500 ?
Br1A C20A . 1.926(10) ?
Cl2A C11A . 1.756(10) ?
Cl3A C14A . 1.740(10) ?
O1A C2A . 1.395(11) ?
O1A C6A . 1.416(11) ?
O3A C2A . 1.220(11) ?
N8A H8A . 0.8800 ?
N8A C7A . 1.361(12) ?
N8A C9A . 1.412(12) ?
C2A C4A . 1.457(13) ?
C4A C5A . 1.440(13) ?
C4A C7A . 1.382(14) ?
C5A H5A . 0.9500 ?
C5A C6A . 1.339(13) ?
C6A C17A . 1.487(13) ?
C7A H7A . 0.9500 ?
C9A C10A . 1.417(13) ?
C9A C16A . 1.388(13) ?
C10A H10A . 0.9500 ?
C10A C11A . 1.378(14) ?
C11A C13A . 1.392(14) ?
C13A H13A . 0.9500 ?
C13A C14A . 1.390(14) ?
C14A C16A . 1.400(14) ?
C16A H16A . 0.9500 ?
C17A C18A . 1.392(13) ?
C17A C22A . 1.391(13) ?
C18A H18A . 0.9500 ?
C18A C19A . 1.394(13) ?
C19A H19A . 0.9500 ?
C19A C20A . 1.393(14) ?
C20A C21A . 1.375(14) ?
C21A H21A . 0.9500 ?
C21A C22A . 1.392(14) ?
C22A H22A . 0.9500 ?

loop_
_geom_hbond_atom_site_label_D
_geom_hbond_atom_site_label_H
_geom_hbond_atom_site_label_A
_geom_hbond_site_symmetry_A
_geom_hbond_distance_DH
_geom_hbond_distance_HA
_geom_hbond_distance_DA
_geom_hbond_angle_DHA
N8 H8 O3 1_555 0.87(13) 2.49(11) 3.013(11) 119(10)
N8 H8 O3 7_566 0.87(13) 2.26(13) 3.059(15) 153(11)
N8A H8A O3A 1_555 0.88 2.44 3.050(11) 126
N8A H8A O3A 5_676 0.88 2.32 3.142(12) 156

_cod_database_fobs_code 1558620
